data_7247468
loop_
_publ_author_name
'Por\;eba, Tomasz'
'\'Swi\;atkowski, Marcin'
'Confalonieri, Giorgia'

_publ_section_title
;
 Melting pseudosymmetry and thermal expansion in 3-benzoylpropionic acid
;
_journal_issue 42
_journal_name_full CrystEngComm
_journal_page_first 5932
_journal_page_last 5941
_journal_paper_doi 10.1039/D3CE00940H
_journal_volume 25
_journal_year 2023
_chemical_formula_moiety 'C10 H10 O3'
_chemical_formula_sum 'C10 H10 O3'
_chemical_formula_weight 178.18
_chemical_name_common '3-benzoylpropionic acid'
_chemical_name_systematic '3-benzoylpropionic acid'
_space_group_crystal_system monoclinic
_space_group_IT_number 14
_space_group_name_Hall '-P 2yn'
_space_group_name_H-M_alt 'P 1 21/n 1'
_atom_sites_solution_hydrogens difmap
_audit_creation_date 2023-06-07
_audit_creation_method
;
Olex2 1.5
(compiled 2023.03.06 svn.rbb2c1857 for OlexSys, GUI svn.r6748)
;
_audit_update_record
;
2023-07-20 deposited with the CCDC.	2023-10-04 downloaded from the CCDC.
;
_cell_angle_alpha 90
_cell_angle_beta 111.409(4)
_cell_angle_gamma 90
_cell_formula_units_Z 4
_cell_length_a 12.7762(4)
_cell_length_b 5.23515(15)
_cell_length_c 14.4736(5)
_cell_measurement_reflns_used 5340
_cell_measurement_temperature 260.01(10)
_cell_measurement_theta_max 78.7820
_cell_measurement_theta_min 3.9450
_cell_volume 901.27(6)
_computing_cell_refinement 'CrysAlisPro 1.171.42.68a (Rigaku OD, 2022)'
_computing_data_collection 'CrysAlisPro 1.171.42.68a (Rigaku OD, 2022)'
_computing_data_reduction 'CrysAlisPro 1.171.42.68a (Rigaku OD, 2022)'
_computing_molecular_graphics 'Olex2 1.5 (Dolomanov et al., 2009)'
_computing_publication_material 'Olex2 1.5 (Dolomanov et al., 2009)'
_computing_structure_refinement 'SHELXL 2017/1 (Sheldrick, 2015)'
_diffrn_ambient_environment N~2~
_diffrn_ambient_temperature 260.01(10)
_diffrn_detector 'Hybrid Pixel Array Detector'
_diffrn_detector_area_resol_mean 5.8140
_diffrn_detector_type 'Pilatus 300K'
_diffrn_measured_fraction_theta_full 0.998
_diffrn_measured_fraction_theta_max 0.962
_diffrn_measurement_details
;
List of Runs (angles in degrees, time in seconds):

  # Type    Start    End  Width  t~exp~   \w     \q     \k     \f   Frames
#--------------------------------------------------------------------------
  1  \w    -26.00  27.00   0.50    0.50    --  -49.12  19.00 -60.00  106
  2  \w   -120.00 -41.00   0.50    0.50    --  -49.12-178.00 -90.00  158
  3  \w    -26.00  27.00   0.50    0.50    --  -49.12  19.00 -30.00  106
  4  \w    -26.00  27.00   0.50    0.50    --  -49.12  19.00   0.00  106
  5  \w    -23.00 121.00   0.50    0.50    --   49.12   0.00 -90.00  288
  6  \w     62.00 120.00   0.50    0.50    --   49.12 178.00 -30.00  116
  7  \w    -43.00 -13.00   0.50    2.50    --  -88.50  38.00 -60.00   60
  8  \w    -43.00 -13.00   0.50    2.50    --  -88.50  38.00 -30.00   60
  9  \w    -43.00 -13.00   0.50    2.50    --  -88.50  38.00   0.00   60
 10  \w    -43.00 -13.00   0.50    2.50    --  -88.50  38.00  30.00   60
 11  \w    -43.00 -13.00   0.50    2.50    --  -88.50  38.00 150.00   60
 12  \w   -160.00 -73.00   0.50    2.50    --  -88.50 -57.00-150.00  174
 13  \w     38.00  66.00   0.50    2.50    --  110.00 -57.00 -90.00   56
 14  \w     97.00 178.00   0.50    2.50    --  110.00  19.00 150.00  162
 15  \w     38.00  66.00   0.50    2.50    --  110.00 -57.00 -30.00   56
 16  \w     98.00 178.00   0.50    2.50    --  110.00  38.00  30.00  160
 17  \w     38.00  66.00   0.50    2.50    --  110.00 -57.00 150.00   56
 18  \w     38.00  66.00   0.50    2.50    --  110.00 -57.00 -60.00   56
 19  \w     45.00 105.00   0.50    2.50    --  110.00 -77.00  90.00  120
 20  \w     38.00  66.00   0.50    2.50    --  110.00 -57.00   0.00   56
 21  \w     97.00 178.00   0.50    2.50    --  110.00  19.00  90.00  162
 22  \w     38.00  66.00   0.50    2.50    --  110.00 -57.00 120.00   56
 23  \w   -114.00 -25.00   0.50    0.50    --  -49.12 -77.00 -30.00  178
 24  \w     26.00 114.00   0.50    0.50    --   49.12  77.00-120.00  176
 25  \w     26.00 114.00   0.50    0.50    --   49.12  77.00  60.00  176
 26  \w     62.00 120.00   0.50    0.50    --   49.12 178.00-150.00  116
 27  \w     37.00 125.00   0.50    0.50    --   49.12  19.00  30.00  176
;
_diffrn_measurement_device 'four-circle diffractometer'
_diffrn_measurement_device_type 'XtaLAB Synergy, Dualflex, Pilatus 300K'
_diffrn_measurement_method '\w scans'
_diffrn_orient_matrix_type 'CrysAlisPro convention (1999,Acta A55,543-557)'
_diffrn_orient_matrix_UB_11 0.0563366000
_diffrn_orient_matrix_UB_12 -0.1804844000
_diffrn_orient_matrix_UB_13 0.0883012000
_diffrn_orient_matrix_UB_21 0.1143220000
_diffrn_orient_matrix_UB_22 0.0421669000
_diffrn_orient_matrix_UB_23 -0.0108859000
_diffrn_orient_matrix_UB_31 0.0234171000
_diffrn_orient_matrix_UB_32 0.2284929000
_diffrn_orient_matrix_UB_33 0.0717650000
_diffrn_radiation_monochromator mirror
_diffrn_radiation_probe x-ray
_diffrn_radiation_type 'Cu K\a'
_diffrn_radiation_wavelength 1.54184
_diffrn_reflns_av_R_equivalents 0.0368
_diffrn_reflns_av_unetI/netI 0.0241
_diffrn_reflns_Laue_measured_fraction_full 0.998
_diffrn_reflns_Laue_measured_fraction_max 0.962
_diffrn_reflns_limit_h_max 14
_diffrn_reflns_limit_h_min -16
_diffrn_reflns_limit_k_max 6
_diffrn_reflns_limit_k_min -5
_diffrn_reflns_limit_l_max 18
_diffrn_reflns_limit_l_min -16
_diffrn_reflns_number 9326
_diffrn_reflns_point_group_measured_fraction_full 0.998
_diffrn_reflns_point_group_measured_fraction_max 0.962
_diffrn_reflns_theta_full 67.684
_diffrn_reflns_theta_max 79.037
_diffrn_reflns_theta_min 3.959
_diffrn_source 'micro-focus sealed X-ray tube'
_diffrn_source_type 'PhotonJet (Cu) X-ray Source'
_exptl_absorpt_coefficient_mu 0.807
_exptl_absorpt_correction_T_max 0.976
_exptl_absorpt_correction_T_min 0.820
_exptl_absorpt_correction_type analytical
_exptl_absorpt_process_details
;
CrysAlisPro 1.171.42.68a (Rigaku Oxford Diffraction, 2022)
Analytical numeric absorption correction using a multifaceted crystal
model based on expressions derived by R.C. Clark & J.S. Reid.
(Clark, R. C. & Reid, J. S. (1995). Acta Cryst. A51, 887-897)
Empirical absorption correction using spherical harmonics,
implemented in SCALE3 ABSPACK scaling algorithm.
;
_exptl_crystal_colour colourless
_exptl_crystal_colour_primary colourless
_exptl_crystal_density_diffrn 1.313
_exptl_crystal_description plate
_exptl_crystal_F_000 376
_exptl_crystal_size_max 0.293
_exptl_crystal_size_mid 0.288
_exptl_crystal_size_min 0.03
_refine_diff_density_max 0.131
_refine_diff_density_min -0.169
_refine_diff_density_rms 0.029
_refine_ls_extinction_method none
_refine_ls_goodness_of_fit_ref 1.059
_refine_ls_hydrogen_treatment refall
_refine_ls_matrix_type full
_refine_ls_number_parameters 158
_refine_ls_number_reflns 1881
_refine_ls_number_restraints 0
_refine_ls_restrained_S_all 1.059
_refine_ls_R_factor_all 0.0490
_refine_ls_R_factor_gt 0.0418
_refine_ls_shift/su_max 0.000
_refine_ls_shift/su_mean 0.000
_refine_ls_structure_factor_coef Fsqd
_refine_ls_weighting_details 'w=1/[\s^2^(Fo^2^)+(0.0611P)^2^+0.0825P] where P=(Fo^2^+2Fc^2^)/3'
_refine_ls_weighting_scheme calc
_refine_ls_wR_factor_gt 0.1185
_refine_ls_wR_factor_ref 0.1241
_reflns_Friedel_coverage 0.000
_reflns_number_gt 1543
_reflns_number_total 1881
_reflns_threshold_expression 'I > 2\s(I)'
_cod_data_source_file d3ce00940h2.cif
_cod_data_source_block tp_bacidup_09_260_00
_cod_depositor_comments 'Adding full bibliography for 7247467--7247477.cif.'
_cod_original_cell_volume 901.28(5)
_cod_database_code 7247468
_shelx_shelxl_version_number 2017/1
_chemical_oxdiff_formula 'C10 H10 O3'
_shelx_space_group_comment
;
The symmetry employed for this shelxl refinement is uniquely defined
by the following loop, which should always be used as a source of
symmetry information in preference to the above space-group names.
They are only intended as comments.
;
_shelx_estimated_absorpt_t_max 0.976
_shelx_estimated_absorpt_t_min 0.798
_olex2_refinement_description
;
;
_olex2_submission_special_instructions 'No special instructions were received'
_oxdiff_exptl_absorpt_empirical_details
;
Empirical correction (ABSPACK) includes:
- Absorption correction using spherical harmonics
- Frame scaling
;
_oxdiff_exptl_absorpt_empirical_full_max 2.089
_oxdiff_exptl_absorpt_empirical_full_min 0.424

loop_
_space_group_symop_operation_xyz
'x, y, z'
'-x+1/2, y+1/2, -z+1/2'
'-x, -y, -z'
'x-1/2, -y-1/2, z-1/2'

loop_
_atom_site_label
_atom_site_type_symbol
_atom_site_fract_x
_atom_site_fract_y
_atom_site_fract_z
_atom_site_U_iso_or_equiv
_atom_site_adp_type
_atom_site_occupancy
_atom_site_site_symmetry_order
_atom_site_calc_flag
_atom_site_refinement_flags_posn
_atom_site_refinement_flags_adp
_atom_site_refinement_flags_occupancy
_atom_site_disorder_assembly
_atom_site_disorder_group
O3 O 0.65956(10) 0.4937(2) 0.47676(7) 0.0840(4) Uani 1 1 d . . . . .
O1 O 0.87561(10) 0.4946(2) 0.40580(9) 0.0925(4) Uani 1 1 d . . . . .
O2 O 0.93726(12) 0.7791(3) 0.52647(10) 0.0946(4) Uani 1 1 d . . . . .
C5 C 0.51830(10) 0.3520(2) 0.32978(8) 0.0590(3) Uani 1 1 d . . . . .
C4 C 0.61505(11) 0.5162(3) 0.38750(9) 0.0619(3) Uani 1 1 d . . . . .
C6 C 0.47073(13) 0.3584(3) 0.22673(10) 0.0712(4) Uani 1 1 d . . . . .
C1 C 0.86187(14) 0.6926(3) 0.44596(12) 0.0760(4) Uani 1 1 d . . . . .
C10 C 0.47510(12) 0.1817(3) 0.38043(12) 0.0755(4) Uani 1 1 d . . . . .
C3 C 0.65853(15) 0.7117(3) 0.33370(12) 0.0781(4) Uani 1 1 d . . . . .
C7 C 0.38370(14) 0.1978(4) 0.17628(12) 0.0855(5) Uani 1 1 d . . . . .
C2 C 0.75882(17) 0.8557(3) 0.40385(16) 0.0908(5) Uani 1 1 d . . . . .
C8 C 0.34298(15) 0.0266(4) 0.22699(15) 0.0922(5) Uani 1 1 d . . . . .
C9 C 0.38851(14) 0.0182(4) 0.32917(15) 0.0909(5) Uani 1 1 d . . . . .
H2 H 1.008(2) 0.677(5) 0.5499(18) 0.133(8) Uiso 1 1 d . . . . .
H3A H 0.5979(17) 0.826(4) 0.2967(14) 0.102(6) Uiso 1 1 d . . . . .
H3B H 0.6793(15) 0.614(4) 0.2848(14) 0.093(5) Uiso 1 1 d . . . . .
H6 H 0.5010(15) 0.475(3) 0.1956(12) 0.078(5) Uiso 1 1 d . . . . .
H10 H 0.5057(14) 0.184(3) 0.4486(13) 0.083(5) Uiso 1 1 d . . . . .
H7 H 0.3497(17) 0.206(4) 0.1074(15) 0.103(6) Uiso 1 1 d . . . . .
H8 H 0.279(2) -0.080(4) 0.1880(16) 0.119(7) Uiso 1 1 d . . . . .
H2A H 0.7454(18) 0.927(4) 0.4621(15) 0.106(6) Uiso 1 1 d . . . . .
H2B H 0.780(2) 1.005(4) 0.3721(15) 0.124(7) Uiso 1 1 d . . . . .
H9 H 0.359(2) -0.089(5) 0.3661(15) 0.121(7) Uiso 1 1 d . . . . .

loop_
_atom_site_aniso_label
_atom_site_aniso_U_11
_atom_site_aniso_U_22
_atom_site_aniso_U_33
_atom_site_aniso_U_23
_atom_site_aniso_U_13
_atom_site_aniso_U_12
O3 0.0802(7) 0.1096(9) 0.0528(5) 0.0065(5) 0.0133(4) -0.0199(6)
O1 0.0787(7) 0.1030(9) 0.0994(8) -0.0435(7) 0.0368(6) -0.0205(6)
O2 0.0974(9) 0.0864(8) 0.1034(8) -0.0397(6) 0.0406(7) -0.0266(7)
C5 0.0571(6) 0.0653(7) 0.0517(6) 0.0051(5) 0.0164(5) 0.0093(5)
C4 0.0638(7) 0.0682(8) 0.0540(6) 0.0048(5) 0.0220(6) 0.0050(6)
C6 0.0769(9) 0.0772(9) 0.0540(7) 0.0062(7) 0.0172(6) 0.0139(7)
C1 0.0858(10) 0.0719(8) 0.0854(9) -0.0190(7) 0.0493(8) -0.0282(8)
C10 0.0654(8) 0.0941(11) 0.0622(8) 0.0087(7) 0.0176(6) -0.0069(7)
C3 0.0903(11) 0.0733(9) 0.0757(9) 0.0107(8) 0.0363(8) -0.0015(8)
C7 0.0772(10) 0.0985(12) 0.0618(8) -0.0103(8) 0.0026(7) 0.0174(9)
C2 0.1077(13) 0.0675(9) 0.1102(14) -0.0016(9) 0.0552(11) -0.0160(9)
C8 0.0626(9) 0.0967(12) 0.0975(12) -0.0161(10) 0.0059(8) 0.0002(8)
C9 0.0679(9) 0.1022(13) 0.0971(12) 0.0054(10) 0.0235(9) -0.0141(8)

loop_
_atom_type_symbol
_atom_type_description
_atom_type_scat_dispersion_real
_atom_type_scat_dispersion_imag
_atom_type_scat_source
C C 0.0181 0.0091 'International Tables Vol C Tables 4.2.6.8 and 6.1.1.4'
H H 0.0000 0.0000 'International Tables Vol C Tables 4.2.6.8 and 6.1.1.4'
O O 0.0492 0.0322 'International Tables Vol C Tables 4.2.6.8 and 6.1.1.4'

loop_
_exptl_crystal_face_index_h
_exptl_crystal_face_index_k
_exptl_crystal_face_index_l
_exptl_crystal_face_perp_dist
2 -3 -2 0.1661
-2 3 2 0.1014
3 0 7 0.1463
-3 0 -7 0.1294
-7 0 7 0.0295
7 0 -7 0.0010

loop_
_geom_angle_atom_site_label_1
_geom_angle_atom_site_label_2
_geom_angle_atom_site_label_3
_geom_angle
_geom_angle_site_symmetry_1
_geom_angle_site_symmetry_3
_geom_angle_publ_flag
C1 O2 H2 113.8(14) . . ?
C6 C5 C4 122.47(13) . . ?
C10 C5 C4 118.90(12) . . ?
C10 C5 C6 118.61(14) . . ?
O3 C4 C5 120.85(12) . . ?
O3 C4 C3 119.86(13) . . ?
C5 C4 C3 119.29(12) . . ?
C5 C6 H6 116.3(11) . . ?
C7 C6 C5 120.52(16) . . ?
C7 C6 H6 123.2(10) . . ?
O1 C1 O2 122.16(16) . . ?
O1 C1 C2 122.86(15) . . ?
O2 C1 C2 114.96(14) . . ?
C5 C10 H10 117.6(11) . . ?
C9 C10 C5 120.58(15) . . ?
C9 C10 H10 121.9(11) . . ?
C4 C3 C2 111.86(14) . . ?
C4 C3 H3A 109.4(12) . . ?
C4 C3 H3B 105.4(11) . . ?
C2 C3 H3A 112.0(11) . . ?
C2 C3 H3B 110.9(11) . . ?
H3A C3 H3B 107.0(15) . . ?
C6 C7 C8 120.41(15) . . ?
C6 C7 H7 120.7(12) . . ?
C8 C7 H7 118.9(12) . . ?
C1 C2 C3 113.08(15) . . ?
C1 C2 H2A 105.5(12) . . ?
C1 C2 H2B 107.0(14) . . ?
C3 C2 H2A 113.0(12) . . ?
C3 C2 H2B 112.7(13) . . ?
H2A C2 H2B 104.9(17) . . ?
C7 C8 C9 120.00(17) . . ?
C7 C8 H8 117.5(13) . . ?
C9 C8 H8 122.4(13) . . ?
C10 C9 H9 118.1(13) . . ?
C8 C9 C10 119.87(18) . . ?
C8 C9 H9 121.8(13) . . ?

loop_
_geom_bond_atom_site_label_1
_geom_bond_atom_site_label_2
_geom_bond_distance
_geom_bond_site_symmetry_2
_geom_bond_publ_flag
O3 C4 1.2124(16) . ?
O1 C1 1.2321(18) . ?
O2 C1 1.2927(19) . ?
O2 H2 1.00(3) . ?
C5 C4 1.4870(19) . ?
C5 C6 1.3905(18) . ?
C5 C10 1.390(2) . ?
C4 C3 1.509(2) . ?
C6 C7 1.373(2) . ?
C6 H6 0.923(17) . ?
C1 C2 1.499(3) . ?
C10 C9 1.381(2) . ?
C10 H10 0.920(17) . ?
C3 C2 1.514(2) . ?
C3 H3A 0.97(2) . ?
C3 H3B 0.99(2) . ?
C7 C8 1.375(3) . ?
C7 H7 0.93(2) . ?
C2 H2A 0.99(2) . ?
C2 H2B 0.99(2) . ?
C8 C9 1.378(3) . ?
C8 H8 0.98(2) . ?
C9 H9 0.94(2) . ?

loop_
_geom_torsion_atom_site_label_1
_geom_torsion_atom_site_label_2
_geom_torsion_atom_site_label_3
_geom_torsion_atom_site_label_4
_geom_torsion
_geom_torsion_site_symmetry_1
_geom_torsion_site_symmetry_2
_geom_torsion_site_symmetry_3
_geom_torsion_site_symmetry_4
_geom_torsion_publ_flag
O3 C4 C3 C2 1.1(2) . . . . ?
O1 C1 C2 C3 22.0(2) . . . . ?
O2 C1 C2 C3 -159.92(15) . . . . ?
C5 C4 C3 C2 -178.47(13) . . . . ?
C5 C6 C7 C8 -0.6(2) . . . . ?
C5 C10 C9 C8 -1.2(3) . . . . ?
C4 C5 C6 C7 177.97(13) . . . . ?
C4 C5 C10 C9 -177.16(14) . . . . ?
C4 C3 C2 C1 68.9(2) . . . . ?
C6 C5 C4 O3 -174.88(13) . . . . ?
C6 C5 C4 C3 4.7(2) . . . . ?
C6 C5 C10 C9 1.5(2) . . . . ?
C6 C7 C8 C9 0.9(3) . . . . ?
C10 C5 C4 O3 3.7(2) . . . . ?
C10 C5 C4 C3 -176.72(14) . . . . ?
C10 C5 C6 C7 -0.6(2) . . . . ?
C7 C8 C9 C10 -0.1(3) . . . . ?

loop_
_exptl_oxdiff_crystal_face_indexfrac_h
_exptl_oxdiff_crystal_face_indexfrac_k
_exptl_oxdiff_crystal_face_indexfrac_l
_exptl_oxdiff_crystal_face_x
_exptl_oxdiff_crystal_face_y
_exptl_oxdiff_crystal_face_z
2.2608 -3.2246 -2.3357 0.5031 0.1479 -0.8515
-2.3300 3.2285 2.1643 -0.5228 -0.1538 0.8384
2.7207 0.0046 7.1373 0.7827 0.2335 0.5770
-2.7340 0.0131 -7.1268 -0.7857 -0.2344 -0.5725
-7.1291 -0.0823 7.4119 0.2677 -0.8992 0.3462
7.1291 0.0823 -7.4119 -0.2677 0.8992 -0.3462
